data_4324374
loop_
_publ_author_name
'Pei-Pei Yang'
'Xi-Feng Gao'
'Hai-Bin Song'
'Sai Zhang'
'Xue-Lan Mei'
'Li-Cun Li'
'Dai-Zheng Liao'

_publ_section_title
;
 Slow Magnetic Relaxation in Novel Dy4 and Dy8 Compounds
;
_journal_name_full 'Inorganic Chemistry'
_journal_page_first 720
_journal_page_last 722
_journal_paper_doi 10.1021/ic1021643
_journal_volume 50
_journal_year 2011
_chemical_formula_sum 'C42.5 H42 Dy2 N3 O13'
_chemical_formula_weight 1127.79
_chemical_name_systematic
; 
 ? 
;
_space_group_IT_number 14
_symmetry_cell_setting monoclinic
_symmetry_space_group_name_Hall '-P 2yn'
_symmetry_space_group_name_H-M 'P 1 21/n 1'
_atom_sites_solution_hydrogens geom
_atom_sites_solution_primary direct
_atom_sites_solution_secondary difmap
_audit_creation_method SHELXL-97
_cell_angle_alpha 90.00
_cell_angle_beta 93.51(3)
_cell_angle_gamma 90.00
_cell_formula_units_Z 4
_cell_length_a 11.768(2)
_cell_length_b 25.474(5)
_cell_length_c 14.624(3)
_cell_measurement_reflns_used 11155
_cell_measurement_temperature 113(2)
_cell_measurement_theta_max 27.883
_cell_measurement_theta_min 2.122
_cell_volume 4375.7(15)
_computing_cell_refinement crystalclear
_computing_data_collection 'crystalclear(Rigaku/MSC Inc., 2005)'
_computing_data_reduction crystalclear
_computing_molecular_graphics 'Bruker SHELXTL'
_computing_publication_material 'Bruker SHELXTL'
_computing_structure_refinement 'SHELXL-97 (Sheldrick, 1997)'
_computing_structure_solution 'SHELXS-97 (Sheldrick, 1990)'
_diffrn_ambient_temperature 113(2)
_diffrn_detector_area_resol_mean 7.31
_diffrn_measured_fraction_theta_full 0.991
_diffrn_measured_fraction_theta_max 0.991
_diffrn_measurement_device_type 'rigaku saturn CCD area detector'
_diffrn_measurement_method '\w and \f scans'
_diffrn_radiation_monochromator multilayer
_diffrn_radiation_source 'rotating anode'
_diffrn_radiation_type MoK\a
_diffrn_radiation_wavelength 0.71073
_diffrn_reflns_av_R_equivalents 0.0669
_diffrn_reflns_av_sigmaI/netI 0.0686
_diffrn_reflns_limit_h_max 13
_diffrn_reflns_limit_h_min -13
_diffrn_reflns_limit_k_max 30
_diffrn_reflns_limit_k_min -29
_diffrn_reflns_limit_l_max 17
_diffrn_reflns_limit_l_min -12
_diffrn_reflns_number 28202
_diffrn_reflns_theta_full 25.02
_diffrn_reflns_theta_max 25.02
_diffrn_reflns_theta_min 2.12
_diffrn_standards_decay_% 0
_diffrn_standards_interval_count 0
_diffrn_standards_interval_time 0
_diffrn_standards_number 0
_exptl_absorpt_coefficient_mu 3.455
_exptl_absorpt_correction_T_max 0.8742
_exptl_absorpt_correction_T_min 0.7696
_exptl_absorpt_correction_type multi-scan
_exptl_absorpt_process_details crystalclear
_exptl_crystal_colour YELLOW
_exptl_crystal_density_diffrn 1.712
_exptl_crystal_description BLOCK
_exptl_crystal_F_000 2216
_exptl_crystal_size_max 0.08
_exptl_crystal_size_mid 0.06
_exptl_crystal_size_min 0.04
_refine_diff_density_max 3.189
_refine_diff_density_min -2.975
_refine_diff_density_rms 0.196
_refine_ls_extinction_coef 0.00132(18)
_refine_ls_extinction_expression Fc^*^=kFc[1+0.001xFc^2^\l^3^/sin(2\q)]^-1/4^
_refine_ls_extinction_method SHELXL
_refine_ls_goodness_of_fit_ref 1.086
_refine_ls_hydrogen_treatment constr
_refine_ls_matrix_type full
_refine_ls_number_parameters 613
_refine_ls_number_reflns 7642
_refine_ls_number_restraints 110
_refine_ls_restrained_S_all 1.084
_refine_ls_R_factor_all 0.0888
_refine_ls_R_factor_gt 0.0697
_refine_ls_shift/su_max 0.003
_refine_ls_shift/su_mean 0.000
_refine_ls_structure_factor_coef Fsqd
_refine_ls_weighting_details 'calc w=1/[\s^2^(Fo^2^)+(0.0965P)^2^+10.9410P] where P=(Fo^2^+2Fc^2^)/3'
_refine_ls_weighting_scheme calc
_refine_ls_wR_factor_gt 0.1752
_refine_ls_wR_factor_ref 0.1918
_reflns_number_gt 5883
_reflns_number_total 7642
_reflns_threshold_expression >2sigma(I)
_cod_data_source_file ic1021643_si_002_1.cif
_cod_data_source_block 1
_cod_original_cell_volume 4375.6(15)
_cod_original_formula_sum 'C42.50 H42 Dy2 N3 O13'
_cod_database_code 4324374

loop_
_symmetry_equiv_pos_as_xyz
'x, y, z'
'-x+1/2, y+1/2, -z+1/2'
'-x, -y, -z'
'x-1/2, -y-1/2, z-1/2'

loop_
_atom_site_label
_atom_site_type_symbol
_atom_site_fract_x
_atom_site_fract_y
_atom_site_fract_z
_atom_site_U_iso_or_equiv
_atom_site_adp_type
_atom_site_occupancy
_atom_site_symmetry_multiplicity
_atom_site_calc_flag
_atom_site_refinement_flags
_atom_site_disorder_assembly
_atom_site_disorder_group
Dy1 Dy 0.57472(3) 0.936031(16) 0.48833(3) 0.02605(19) Uani 1 1 d . . .
Dy2 Dy 0.65254(4) 0.93310(2) 0.24548(3) 0.0432(2) Uani 1 1 d . A .
O1 O 0.6563(9) 0.9399(4) 0.0809(6) 0.084(3) Uani 1 1 d . A .
H1 H 0.7248 0.9494 0.0570 0.100 Uiso 1 1 calc R . .
O2 O 0.5062(5) 0.9269(2) 0.3407(4) 0.0320(14) Uani 1 1 d . A .
O3 O 0.7246(5) 0.9362(2) 0.3930(5) 0.0353(15) Uani 1 1 d . . .
O4 O 0.5780(5) 0.9393(2) 0.6556(4) 0.0360(16) Uani 1 1 d . . .
O5 O 0.4001(5) 0.9750(2) 0.5116(4) 0.0287(14) Uani 1 1 d . . .
O6 O 0.6278(5) 0.8429(2) 0.4816(5) 0.0424(16) Uani 1 1 d . . .
O7 O 0.6290(6) 0.8434(3) 0.2336(6) 0.062(2) Uani 1 1 d . . .
O8 O 0.5587(8) 0.7916(3) 0.3375(7) 0.071(2) Uani 1 1 d . . .
H8 H 0.5819 0.8148 0.3727 0.106 Uiso 1 1 calc R . .
O9 O 0.5847(6) 1.0258(3) 0.2442(5) 0.0491(18) Uani 1 1 d . . .
O10 O 0.7668(7) 1.0152(3) 0.2238(5) 0.055(2) Uani 1 1 d . . .
O11 O 0.8296(7) 0.9028(4) 0.2114(6) 0.077(3) Uani 1 1 d U . .
N1 N 0.4645(9) 0.9288(4) 0.1595(6) 0.054(3) Uani 1 1 d . . .
N2 N 0.7666(7) 0.9369(3) 0.5741(6) 0.0366(19) Uani 1 1 d . . .
N3 N 0.4243(6) 0.8728(3) 0.5311(5) 0.0342(18) Uani 1 1 d . . .
C1 C 0.3917(9) 0.9215(4) 0.3109(7) 0.041(2) Uani 1 1 d . . .
H1A H 0.3471 0.9468 0.3432 0.050 Uiso 1 1 calc R A .
H1B H 0.3661 0.8867 0.3268 0.050 Uiso 1 1 calc R . .
C2 C 0.3694(10) 0.9296(4) 0.2091(7) 0.045(3) Uani 1 1 d . A .
C3 C 0.2631(11) 0.9340(4) 0.1674(8) 0.059(4) Uani 1 1 d . . .
H3 H 0.1984 0.9332 0.2009 0.070 Uiso 1 1 calc R A .
C4 C 0.2551(17) 0.9401(6) 0.0702(11) 0.100(7) Uani 1 1 d . A .
H4 H 0.1838 0.9436 0.0397 0.120 Uiso 1 1 calc R . .
C5 C 0.3494(17) 0.9408(6) 0.0219(9) 0.092(6) Uani 1 1 d . . .
H5 H 0.3441 0.9456 -0.0412 0.110 Uiso 1 1 calc R A .
C6 C 0.4512(15) 0.9343(5) 0.0676(8) 0.069(4) Uani 1 1 d . A .
C7 C 0.5641(14) 0.9307(5) 0.0193(8) 0.082(5) Uani 1 1 d . . .
H7A H 0.5710 0.8961 -0.0075 0.098 Uiso 1 1 calc R A .
H7B H 0.5637 0.9564 -0.0297 0.098 Uiso 1 1 calc R . .
C8 C 0.8390(8) 0.9302(4) 0.4223(7) 0.040(2) Uani 1 1 d . . .
H8A H 0.8842 0.9555 0.3909 0.048 Uiso 1 1 calc R . .
H8B H 0.8642 0.8953 0.4061 0.048 Uiso 1 1 calc R . .
C9 C 0.8581(8) 0.9375(4) 0.5211(8) 0.044(3) Uani 1 1 d . . .
C10 C 0.9671(9) 0.9452(5) 0.5645(10) 0.059(3) Uani 1 1 d . . .
H10 H 1.0304 0.9466 0.5294 0.071 Uiso 1 1 calc R . .
C11 C 0.9810(9) 0.9507(5) 0.6584(10) 0.064(4) Uani 1 1 d . . .
H11 H 1.0533 0.9554 0.6865 0.077 Uiso 1 1 calc R . .
C12 C 0.8876(9) 0.9492(4) 0.7098(9) 0.050(3) Uani 1 1 d . . .
H12 H 0.8947 0.9536 0.7730 0.061 Uiso 1 1 calc R . .
C13 C 0.7834(9) 0.9409(4) 0.6651(8) 0.040(2) Uani 1 1 d . . .
C14 C 0.6761(8) 0.9371(4) 0.7178(7) 0.042(2) Uani 1 1 d . . .
H14A H 0.6763 0.9045 0.7518 0.050 Uiso 1 1 calc R . .
H14B H 0.6742 0.9659 0.7611 0.050 Uiso 1 1 calc R . .
C15 C 0.2982(7) 0.9481(4) 0.5230(7) 0.036(2) Uani 1 1 d . . .
H15A H 0.2481 0.9524 0.4684 0.043 Uiso 1 1 calc R . .
H15B H 0.2609 0.9632 0.5742 0.043 Uiso 1 1 calc R . .
C16 C 0.3177(7) 0.8899(4) 0.5405(6) 0.032(2) Uani 1 1 d . . .
C17 C 0.2318(8) 0.8556(4) 0.5615(7) 0.046(3) Uani 1 1 d . . .
H17 H 0.1579 0.8678 0.5667 0.055 Uiso 1 1 calc R . .
C18 C 0.2575(10) 0.8030(5) 0.5747(8) 0.058(3) Uani 1 1 d . . .
H18 H 0.2012 0.7795 0.5899 0.070 Uiso 1 1 calc R . .
C19 C 0.3668(9) 0.7859(4) 0.5652(7) 0.046(3) Uani 1 1 d . . .
H19 H 0.3855 0.7509 0.5760 0.055 Uiso 1 1 calc R . .
C20 C 0.4444(8) 0.8188(4) 0.5408(7) 0.041(2) Uani 1 1 d U . .
C21 C 0.5724(9) 0.8074(4) 0.5392(8) 0.048(3) Uani 1 1 d . . .
H21A H 0.6069 0.8099 0.6010 0.057 Uiso 1 1 calc R . .
H21B H 0.5832 0.7718 0.5178 0.057 Uiso 1 1 calc R . .
C22 C 0.6815(9) 1.0450(5) 0.2289(7) 0.049(3) Uani 1 1 d . . .
C23 C 0.6928(11) 1.1030(5) 0.2112(7) 0.060(3) Uani 1 1 d . . .
C24 C 0.6009(11) 1.1364(6) 0.2236(7) 0.062(3) Uani 1 1 d . . .
H24 H 0.5296 1.1236 0.2365 0.075 Uiso 1 1 calc R . .
C25 C 0.6219(12) 1.1898(5) 0.2157(10) 0.074(4) Uani 1 1 d . . .
H25 H 0.5685 1.2130 0.2368 0.088 Uiso 1 1 calc R . .
C26 C 0.7124(17) 1.2096(6) 0.1801(9) 0.087(5) Uani 1 1 d . . .
H26 H 0.7155 1.2450 0.1650 0.104 Uiso 1 1 calc R . .
C27 C 0.8029(13) 1.1767(6) 0.1659(9) 0.078(5) Uani 1 1 d . . .
H27 H 0.8695 1.1911 0.1456 0.093 Uiso 1 1 calc R . .
C28 C 0.7977(11) 1.1209(6) 0.1812(7) 0.068(4) Uani 1 1 d . . .
H28 H 0.8585 1.0985 0.1721 0.081 Uiso 1 1 calc R . .
O12 O 0.857(2) 0.8739(14) 0.086(2) 0.076(8) Uani 0.42(2) 1 d PU A 1
H12A H 0.8737 0.8459 0.0624 0.114 Uiso 0.42(2) 1 calc PR A 1
C29 C 0.8962(18) 0.8748(11) 0.165(2) 0.047(8) Uani 0.42(2) 1 d PDU A 1
C30 C 1.0051(13) 0.8459(9) 0.1934(16) 0.049(8) Uani 0.42(2) 1 d PGDU A 1
C31 C 1.0755(16) 0.8289(8) 0.1265(14) 0.054(8) Uani 0.42(2) 1 d PGU A 1
H31A H 1.0524 0.8325 0.0648 0.065 Uiso 0.42(2) 1 calc PR A 1
C32 C 1.1804(15) 0.8064(9) 0.1516(16) 0.045(8) Uani 0.42(2) 1 d PGU A 1
H32A H 1.2274 0.7950 0.1068 0.054 Uiso 0.42(2) 1 calc PR A 1
C33 C 1.2149(14) 0.8009(9) 0.2437(17) 0.070(9) Uani 0.42(2) 1 d PGU A 1
H33A H 1.2851 0.7858 0.2605 0.084 Uiso 0.42(2) 1 calc PR A 1
C34 C 1.1445(17) 0.8179(9) 0.3107(14) 0.068(9) Uani 0.42(2) 1 d PGU A 1
H34A H 1.1676 0.8142 0.3723 0.082 Uiso 0.42(2) 1 calc PR A 1
C35 C 1.0396(16) 0.8404(9) 0.2856(15) 0.076(11) Uani 0.42(2) 1 d PGU A 1
H35A H 0.9925 0.8517 0.3304 0.091 Uiso 0.42(2) 1 calc PR A 1
O12' O 0.8287(15) 0.8970(8) 0.0501(11) 0.064(5) Uani 0.58(2) 1 d PU A 2
H12' H 0.7739 0.9168 0.0513 0.097 Uiso 0.58(2) 1 calc PR A 2
C29' C 0.8719(12) 0.8902(7) 0.1314(15) 0.040(5) Uani 0.58(2) 1 d PDU A 2
C30' C 0.9819(8) 0.8589(5) 0.1498(9) 0.043(5) Uani 0.58(2) 1 d PGDU A 2
C31' C 1.0484(10) 0.8470(5) 0.0772(8) 0.039(5) Uani 0.58(2) 1 d PGU A 2
H31B H 1.0241 0.8567 0.0178 0.046 Uiso 0.58(2) 1 calc PR A 2
C32' C 1.1512(10) 0.8208(6) 0.0933(10) 0.053(6) Uani 0.58(2) 1 d PGU A 2
H32B H 1.1957 0.8129 0.0447 0.064 Uiso 0.58(2) 1 calc PR A 2
C33' C 1.1875(9) 0.8063(6) 0.1820(12) 0.067(8) Uani 0.58(2) 1 d PGU A 2
H33B H 1.2563 0.7887 0.1927 0.080 Uiso 0.58(2) 1 calc PR A 2
C34' C 1.1209(11) 0.8181(6) 0.2545(10) 0.066(7) Uani 0.58(2) 1 d PGU A 2
H34B H 1.1452 0.8084 0.3139 0.080 Uiso 0.58(2) 1 calc PR A 2
C35' C 1.0181(10) 0.8444(5) 0.2385(9) 0.038(5) Uani 0.58(2) 1 d PGU A 2
H35B H 0.9736 0.8523 0.2870 0.045 Uiso 0.58(2) 1 calc PR A 2
C36 C 0.5697(8) 0.8062(5) 0.2556(9) 0.051(3) Uani 1 1 d . . .
C37 C 0.5119(8) 0.7728(4) 0.1846(9) 0.050(3) Uani 1 1 d . . .
C38 C 0.4543(9) 0.7279(5) 0.2039(10) 0.066(4) Uani 1 1 d . . .
H38 H 0.4510 0.7170 0.2644 0.079 Uiso 1 1 calc R . .
C39 C 0.3998(10) 0.6981(6) 0.1327(14) 0.090(6) Uani 1 1 d . . .
H39 H 0.3638 0.6669 0.1469 0.108 Uiso 1 1 calc R . .
C40 C 0.3988(12) 0.7138(7) 0.0440(13) 0.091(5) Uani 1 1 d . . .
H40 H 0.3603 0.6945 -0.0021 0.109 Uiso 1 1 calc R . .
C41 C 0.4576(12) 0.7600(7) 0.0239(10) 0.084(4) Uani 1 1 d . . .
H41 H 0.4590 0.7717 -0.0363 0.101 Uiso 1 1 calc R . .
C42 C 0.5139(10) 0.7882(5) 0.0949(9) 0.062(3) Uani 1 1 d . . .
H42 H 0.5539 0.8184 0.0809 0.075 Uiso 1 1 calc R . .
O13 O 0.8099(17) 0.8559(7) 0.8789(10) 0.074(5) Uani 0.50 1 d P . .
H13 H 0.8769 0.8478 0.8889 0.111 Uiso 0.50 1 d PR . .
C43 C 0.7440(19) 0.8134(9) 0.8827(16) 0.053(6) Uani 0.50 1 d P . .
H43A H 0.7197 0.8093 0.9438 0.080 Uiso 0.50 1 calc PR . .
H43B H 0.7863 0.7830 0.8663 0.080 Uiso 0.50 1 calc PR . .
H43C H 0.6786 0.8174 0.8408 0.080 Uiso 0.50 1 calc PR . .
O14 O 0.0527(15) 0.9936(10) 0.9069(14) 0.102(8) Uani 0.50 1 d P . .

loop_
_atom_site_aniso_label
_atom_site_aniso_U_11
_atom_site_aniso_U_22
_atom_site_aniso_U_33
_atom_site_aniso_U_23
_atom_site_aniso_U_13
_atom_site_aniso_U_12
Dy1 0.0234(3) 0.0274(3) 0.0273(3) -0.00071(16) 0.00109(18) 0.00096(14)
Dy2 0.0487(3) 0.0475(4) 0.0350(3) -0.0142(2) 0.0159(2) -0.0094(2)
O1 0.112(8) 0.104(8) 0.037(5) -0.026(5) 0.025(5) -0.049(6)
O2 0.026(3) 0.043(4) 0.027(3) -0.001(3) -0.001(3) -0.005(2)
O3 0.026(3) 0.041(4) 0.041(4) -0.005(3) 0.010(3) 0.000(2)
O4 0.036(4) 0.049(4) 0.021(3) 0.004(3) -0.011(3) -0.001(3)
O5 0.024(3) 0.029(3) 0.033(3) 0.004(3) 0.002(3) 0.006(2)
O6 0.044(4) 0.022(3) 0.062(5) 0.002(3) 0.013(3) 0.005(3)
O7 0.056(5) 0.056(5) 0.078(6) -0.034(4) 0.021(4) -0.010(4)
O8 0.088(6) 0.038(5) 0.087(7) -0.028(5) 0.012(5) 0.000(4)
O9 0.059(4) 0.054(5) 0.034(4) -0.007(3) 0.009(3) -0.013(4)
O10 0.064(5) 0.055(5) 0.049(5) -0.005(4) 0.020(4) -0.020(4)
O11 0.066(5) 0.080(6) 0.089(6) -0.035(5) 0.044(4) -0.012(4)
N1 0.077(7) 0.050(6) 0.034(5) -0.008(4) -0.002(5) -0.019(5)
N2 0.037(4) 0.026(4) 0.045(5) 0.000(3) -0.008(4) 0.001(3)
N3 0.035(4) 0.039(5) 0.028(4) -0.001(3) -0.001(3) -0.004(3)
C1 0.043(6) 0.054(7) 0.026(5) 0.006(5) -0.005(4) 0.004(5)
C2 0.071(8) 0.028(6) 0.035(6) -0.008(4) -0.008(6) -0.016(5)
C3 0.063(8) 0.061(8) 0.048(7) 0.013(5) -0.028(6) -0.029(5)
C4 0.139(16) 0.089(12) 0.063(10) 0.026(8) -0.069(11) -0.046(10)
C5 0.150(16) 0.100(12) 0.021(6) 0.011(6) -0.023(9) -0.065(11)
C6 0.132(13) 0.047(8) 0.026(6) -0.001(5) -0.007(8) -0.027(7)
C7 0.149(15) 0.070(10) 0.029(6) -0.009(6) 0.026(8) -0.037(9)
C8 0.032(5) 0.046(6) 0.045(6) 0.005(5) 0.015(5) 0.003(4)
C9 0.020(5) 0.042(6) 0.069(8) 0.000(5) 0.012(5) 0.005(4)
C10 0.025(5) 0.062(8) 0.089(10) 0.003(7) -0.011(6) 0.000(5)
C11 0.026(6) 0.070(8) 0.092(10) -0.001(7) -0.027(6) -0.006(5)
C12 0.042(6) 0.042(6) 0.065(8) -0.006(5) -0.016(6) 0.003(5)
C13 0.037(5) 0.032(5) 0.049(6) 0.002(4) -0.010(5) 0.001(4)
C14 0.043(6) 0.039(6) 0.041(6) 0.007(4) -0.015(5) 0.001(4)
C15 0.020(4) 0.042(6) 0.046(6) 0.004(5) 0.004(4) 0.003(4)
C16 0.030(5) 0.040(6) 0.025(4) 0.002(4) -0.003(4) -0.009(4)
C17 0.031(5) 0.046(7) 0.062(7) -0.003(5) 0.008(5) -0.008(4)
C18 0.077(8) 0.039(7) 0.060(7) 0.011(5) 0.010(6) -0.024(6)
C19 0.053(6) 0.040(6) 0.044(6) 0.020(5) 0.001(5) -0.004(5)
C20 0.039(4) 0.036(5) 0.048(5) 0.027(4) 0.014(4) 0.027(4)
C21 0.066(7) 0.022(5) 0.056(7) 0.010(5) 0.004(5) 0.009(4)
C22 0.044(6) 0.074(8) 0.031(5) -0.011(6) 0.009(5) -0.009(6)
C23 0.089(9) 0.065(9) 0.025(5) 0.004(5) 0.001(6) -0.038(7)
C24 0.073(8) 0.083(10) 0.030(6) 0.001(6) 0.000(6) -0.012(7)
C25 0.102(9) 0.027(7) 0.099(10) 0.022(6) 0.060(9) -0.004(6)
C26 0.167(16) 0.046(8) 0.044(7) 0.019(6) -0.023(9) -0.020(9)
C27 0.099(10) 0.075(11) 0.058(8) 0.022(8) -0.001(8) -0.055(9)
C28 0.085(9) 0.082(10) 0.035(6) 0.004(6) -0.002(6) -0.036(7)
O12 0.080(11) 0.084(12) 0.064(11) -0.019(9) 0.005(8) 0.007(9)
C29 0.047(11) 0.049(11) 0.046(11) -0.004(9) 0.012(8) 0.000(8)
C30 0.052(11) 0.053(11) 0.042(11) -0.004(9) 0.010(9) -0.003(8)
C31 0.056(11) 0.052(11) 0.056(11) -0.010(9) 0.008(8) 0.000(8)
C32 0.044(11) 0.046(11) 0.046(11) -0.009(8) 0.020(8) 0.002(8)
C33 0.066(12) 0.069(12) 0.076(13) -0.007(9) 0.016(9) 0.004(9)
C34 0.067(12) 0.068(12) 0.069(12) 0.001(9) 0.005(9) 0.010(9)
C35 0.074(13) 0.078(13) 0.077(14) -0.004(9) 0.010(9) 0.011(9)
O12' 0.072(8) 0.072(9) 0.051(8) -0.005(7) 0.014(6) 0.003(7)
C29' 0.050(8) 0.028(8) 0.042(9) -0.012(7) 0.000(7) -0.007(6)
C30' 0.042(8) 0.039(8) 0.048(9) -0.007(7) -0.001(7) 0.000(6)
C31' 0.039(7) 0.034(8) 0.043(8) -0.011(6) 0.002(6) 0.001(6)
C32' 0.052(8) 0.050(9) 0.060(9) -0.016(7) 0.015(7) -0.009(7)
C33' 0.065(11) 0.064(11) 0.072(12) -0.002(8) 0.011(8) 0.008(8)
C34' 0.065(9) 0.061(10) 0.074(10) -0.002(8) 0.009(8) 0.014(7)
C35' 0.041(8) 0.035(8) 0.038(9) 0.000(6) 0.010(7) 0.008(6)
C36 0.034(5) 0.050(7) 0.071(8) -0.020(6) 0.016(6) 0.007(5)
C37 0.039(5) 0.040(6) 0.072(8) -0.019(6) 0.002(5) 0.010(4)
C38 0.052(7) 0.045(7) 0.101(10) 0.000(7) 0.000(7) 0.012(5)
C39 0.050(7) 0.046(8) 0.168(19) -0.029(10) -0.036(10) 0.004(6)
C40 0.072(9) 0.078(12) 0.117(14) -0.028(10) -0.045(10) 0.025(8)
C41 0.085(10) 0.090(12) 0.076(10) -0.026(9) -0.011(8) 0.023(9)
C42 0.064(7) 0.043(7) 0.080(9) -0.023(6) -0.006(7) 0.010(5)
O13 0.138(16) 0.058(12) 0.031(8) 0.006(8) 0.035(9) 0.023(11)
C43 0.064(14) 0.043(14) 0.052(13) -0.013(11) -0.001(11) 0.031(11)
O14 0.069(12) 0.17(2) 0.069(13) 0.006(14) -0.007(10) -0.008(13)

loop_
_atom_type_symbol
_atom_type_description
_atom_type_scat_dispersion_real
_atom_type_scat_dispersion_imag
_atom_type_scat_source
C C 0.0033 0.0016 'International Tables Vol C Tables 4.2.6.8 and 6.1.1.4'
H H 0.0000 0.0000 'International Tables Vol C Tables 4.2.6.8 and 6.1.1.4'
N N 0.0061 0.0033 'International Tables Vol C Tables 4.2.6.8 and 6.1.1.4'
O O 0.0106 0.0060 'International Tables Vol C Tables 4.2.6.8 and 6.1.1.4'
Dy Dy -0.1892 4.4098 'International Tables Vol C Tables 4.2.6.8 and 6.1.1.4'

loop_
_geom_angle_atom_site_label_1
_geom_angle_atom_site_label_2
_geom_angle_atom_site_label_3
_geom_angle
_geom_angle_site_symmetry_1
_geom_angle_site_symmetry_3
O2 Dy1 O5 98.0(2) . 3_676
O2 Dy1 O3 70.5(2) . .
O5 Dy1 O3 84.0(2) 3_676 .
O2 Dy1 O5 85.3(2) . .
O5 Dy1 O5 72.1(2) 3_676 .
O3 Dy1 O5 143.2(2) . .
O2 Dy1 O4 159.7(2) . .
O5 Dy1 O4 88.4(2) 3_676 .
O3 Dy1 O4 129.5(2) . .
O5 Dy1 O4 78.4(2) . .
O2 Dy1 O6 86.5(2) . .
O5 Dy1 O6 157.5(2) 3_676 .
O3 Dy1 O6 76.8(2) . .
O5 Dy1 O6 130.3(2) . .
O4 Dy1 O6 94.9(2) . .
O2 Dy1 N3 87.5(2) . .
O5 Dy1 N3 137.1(2) 3_676 .
O3 Dy1 N3 136.8(2) . .
O5 Dy1 N3 66.0(2) . .
O4 Dy1 N3 74.9(2) . .
O6 Dy1 N3 64.8(2) . .
O2 Dy1 N2 137.0(3) . .
O5 Dy1 N2 83.0(2) 3_676 .
O3 Dy1 N2 66.8(3) . .
O5 Dy1 N2 134.2(2) . .
O4 Dy1 N2 62.7(3) . .
O6 Dy1 N2 78.8(2) . .
N3 Dy1 N2 120.6(2) . .
O2 Dy1 Dy2 35.33(15) . .
O5 Dy1 Dy2 88.88(15) 3_676 .
O3 Dy1 Dy2 35.33(17) . .
O5 Dy1 Dy2 114.80(14) . .
O4 Dy1 Dy2 164.85(15) . .
O6 Dy1 Dy2 82.21(17) . .
N3 Dy1 Dy2 116.42(17) . .
N2 Dy1 Dy2 102.1(2) . .
O2 Dy1 Dy1 91.97(16) . 3_676
O5 Dy1 Dy1 36.43(14) 3_676 3_676
O3 Dy1 Dy1 115.79(15) . 3_676
O5 Dy1 Dy1 35.67(15) . 3_676
O4 Dy1 Dy1 81.79(15) . 3_676
O6 Dy1 Dy1 165.96(15) . 3_676
N3 Dy1 Dy1 101.24(18) . 3_676
N2 Dy1 Dy1 111.14(17) . 3_676
Dy2 Dy1 Dy1 104.47(2) . 3_676
O3 Dy2 O2 71.0(2) . .
O3 Dy2 O11 85.8(3) . .
O2 Dy2 O11 146.5(3) . .
O3 Dy2 O7 98.1(3) . .
O2 Dy2 O7 83.5(2) . .
O11 Dy2 O7 76.0(3) . .
O3 Dy2 O1 156.3(3) . .
O2 Dy2 O1 132.2(3) . .
O11 Dy2 O1 74.7(4) . .
O7 Dy2 O1 90.3(3) . .
O3 Dy2 N1 138.9(3) . .
O2 Dy2 N1 67.9(3) . .
O11 Dy2 N1 131.7(3) . .
O7 Dy2 N1 79.6(3) . .
O1 Dy2 N1 64.4(3) . .
O3 Dy2 O9 94.3(2) . .
O2 Dy2 O9 79.4(2) . .
O11 Dy2 O9 127.5(3) . .
O7 Dy2 O9 154.3(3) . .
O1 Dy2 O9 87.1(3) . .
N1 Dy2 O9 76.3(3) . .
O3 Dy2 O10 85.4(2) . .
O2 Dy2 O10 124.2(2) . .
O11 Dy2 O10 75.8(3) . .
O7 Dy2 O10 151.2(3) . .
O1 Dy2 O10 76.8(3) . .
N1 Dy2 O10 116.1(3) . .
O9 Dy2 O10 52.1(3) . .
O3 Dy2 Dy1 36.11(15) . .
O2 Dy2 Dy1 35.07(14) . .
O11 Dy2 Dy1 119.4(3) . .
O7 Dy2 Dy1 93.2(2) . .
O1 Dy2 Dy1 165.8(3) . .
N1 Dy2 Dy1 102.7(2) . .
O9 Dy2 Dy1 83.71(16) . .
O10 Dy2 Dy1 105.54(17) . .
C7 O1 Dy2 125.0(8) . .
C7 O1 H1 117.5 . .
Dy2 O1 H1 117.5 . .
C1 O2 Dy1 125.8(6) . .
C1 O2 Dy2 124.5(6) . .
Dy1 O2 Dy2 109.6(2) . .
C8 O3 Dy2 125.8(6) . .
C8 O3 Dy1 124.8(6) . .
Dy2 O3 Dy1 108.6(2) . .
C14 O4 Dy1 126.8(6) . .
C15 O5 Dy1 126.8(5) . 3_676
C15 O5 Dy1 125.3(5) . .
Dy1 O5 Dy1 107.9(2) 3_676 .
C21 O6 Dy1 117.7(5) . .
C36 O7 Dy2 144.1(7) . .
C36 O8 H8 109.5 . .
C22 O9 Dy2 94.4(7) . .
C22 O10 Dy2 93.4(7) . .
C29 O11 C29' 29.7(12) . .
C29 O11 Dy2 152.7(14) . .
C29' O11 Dy2 131.2(9) . .
C6 N1 C2 118.5(12) . .
C6 N1 Dy2 123.0(10) . .
C2 N1 Dy2 117.6(7) . .
C13 N2 C9 119.3(9) . .
C13 N2 Dy1 124.8(7) . .
C9 N2 Dy1 115.6(7) . .
C16 N3 C20 117.4(8) . .
C16 N3 Dy1 119.8(6) . .
C20 N3 Dy1 122.7(6) . .
O2 C1 C2 113.5(9) . .
O2 C1 H1A 108.9 . .
C2 C1 H1A 108.9 . .
O2 C1 H1B 108.9 . .
C2 C1 H1B 108.9 . .
H1A C1 H1B 107.7 . .
C3 C2 N1 121.4(11) . .
C3 C2 C1 123.5(12) . .
N1 C2 C1 115.0(10) . .
C2 C3 C4 117.2(15) . .
C2 C3 H3 121.4 . .
C4 C3 H3 121.4 . .
C5 C4 C3 121.0(14) . .
C5 C4 H4 119.5 . .
C3 C4 H4 119.5 . .
C6 C5 C4 118.2(12) . .
C6 C5 H5 120.9 . .
C4 C5 H5 120.9 . .
C5 C6 N1 123.5(15) . .
C5 C6 C7 122.9(12) . .
N1 C6 C7 113.5(13) . .
O1 C7 C6 110.7(10) . .
O1 C7 H7A 109.5 . .
C6 C7 H7A 109.5 . .
O1 C7 H7B 109.5 . .
C6 C7 H7B 109.5 . .
H7A C7 H7B 108.1 . .
O3 C8 C9 112.1(8) . .
O3 C8 H8A 109.2 . .
C9 C8 H8A 109.2 . .
O3 C8 H8B 109.2 . .
C9 C8 H8B 109.2 . .
H8A C8 H8B 107.9 . .
N2 C9 C10 118.3(11) . .
N2 C9 C8 118.8(9) . .
C10 C9 C8 122.9(10) . .
C11 C10 C9 120.7(12) . .
C11 C10 H10 119.6 . .
C9 C10 H10 119.6 . .
C12 C11 C10 119.6(10) . .
C12 C11 H11 120.2 . .
C10 C11 H11 120.2 . .
C11 C12 C13 117.9(12) . .
C11 C12 H12 121.1 . .
C13 C12 H12 121.1 . .
N2 C13 C12 124.1(11) . .
N2 C13 C14 115.0(8) . .
C12 C13 C14 120.9(10) . .
O4 C14 C13 109.8(9) . .
O4 C14 H14A 109.7 . .
C13 C14 H14A 109.7 . .
O4 C14 H14B 109.7 . .
C13 C14 H14B 109.7 . .
H14A C14 H14B 108.2 . .
O5 C15 C16 112.2(7) . .
O5 C15 H15A 109.2 . .
C16 C15 H15A 109.2 . .
O5 C15 H15B 109.2 . .
C16 C15 H15B 109.2 . .
H15A C15 H15B 107.9 . .
N3 C16 C17 121.2(9) . .
N3 C16 C15 115.6(7) . .
C17 C16 C15 123.2(8) . .
C16 C17 C18 119.0(10) . .
C16 C17 H17 120.5 . .
C18 C17 H17 120.5 . .
C19 C18 C17 119.4(10) . .
C19 C18 H18 120.3 . .
C17 C18 H18 120.3 . .
C20 C19 C18 119.9(10) . .
C20 C19 H19 120.1 . .
C18 C19 H19 120.1 . .
C19 C20 N3 122.8(8) . .
C19 C20 C21 125.8(9) . .
N3 C20 C21 110.1(8) . .
O6 C21 C20 111.9(7) . .
O6 C21 H21A 109.2 . .
C20 C21 H21A 109.2 . .
O6 C21 H21B 109.2 . .
C20 C21 H21B 109.2 . .
H21A C21 H21B 107.9 . .
O10 C22 O9 120.1(12) . .
O10 C22 C23 120.0(10) . .
O9 C22 C23 119.8(11) . .
C24 C23 C28 123.0(13) . .
C24 C23 C22 119.8(11) . .
C28 C23 C22 117.2(13) . .
C25 C24 C23 116.2(12) . .
C25 C24 H24 121.9 . .
C23 C24 H24 121.9 . .
C26 C25 C24 124.3(14) . .
C26 C25 H25 117.9 . .
C24 C25 H25 117.9 . .
C25 C26 C27 118.5(13) . .
C25 C26 H26 120.7 . .
C27 C26 H26 120.7 . .
C26 C27 C28 122.4(13) . .
C26 C27 H27 118.8 . .
C28 C27 H27 118.8 . .
C23 C28 C27 114.3(14) . .
C23 C28 H28 122.8 . .
C27 C28 H28 122.8 . .
O12 C29 O11 107.9(18) . .
O12 C29 C30 121(3) . .
O11 C29 C30 131(2) . .
C31 C30 C35 120.0 . .
C31 C30 C29 119.1(16) . .
C35 C30 C29 120.7(16) . .
C30 C31 C32 120.0 . .
C30 C31 H31A 120.0 . .
C32 C31 H31A 120.0 . .
C31 C32 C33 120.0 . .
C31 C32 H32A 120.0 . .
C33 C32 H32A 120.0 . .
C32 C33 C34 120.0 . .
C32 C33 H33A 120.0 . .
C34 C33 H33A 120.0 . .
C35 C34 C33 120.0 . .
C35 C34 H34A 120.0 . .
C33 C34 H34A 120.0 . .
C34 C35 C30 120.0 . .
C34 C35 H35A 120.0 . .
C30 C35 H35A 120.0 . .
C29' O12' H12' 109.5 . .
O12' C29' O11 129.3(13) . .
O12' C29' C30' 121.3(17) . .
O11 C29' C30' 109.1(14) . .
C31' C30' C35' 120.0 . .
C31' C30' C29' 119.3(11) . .
C35' C30' C29' 120.7(11) . .
C32' C31' C30' 120.0 . .
C32' C31' H31B 120.0 . .
C30' C31' H31B 120.0 . .
C33' C32' C31' 120.0 . .
C33' C32' H32B 120.0 . .
C31' C32' H32B 120.0 . .
C32' C33' C34' 120.0 . .
C32' C33' H33B 120.0 . .
C34' C33' H33B 120.0 . .
C35' C34' C33' 120.0 . .
C35' C34' H34B 120.0 . .
C33' C34' H34B 120.0 . .
C34' C35' C30' 120.0 . .
C34' C35' H35B 120.0 . .
C30' C35' H35B 120.0 . .
O7 C36 O8 124.3(11) . .
O7 C36 C37 120.4(12) . .
O8 C36 C37 115.2(11) . .
C38 C37 C42 118.4(11) . .
C38 C37 C36 123.4(12) . .
C42 C37 C36 118.2(11) . .
C37 C38 C39 120.4(14) . .
C37 C38 H38 119.8 . .
C39 C38 H38 119.8 . .
C40 C39 C38 121.6(15) . .
C40 C39 H39 119.2 . .
C38 C39 H39 119.2 . .
C39 C40 C41 118.1(14) . .
C39 C40 H40 121.0 . .
C41 C40 H40 121.0 . .
C42 C41 C40 119.5(15) . .
C42 C41 H41 120.2 . .
C40 C41 H41 120.2 . .
C37 C42 C41 121.9(14) . .
C37 C42 H42 119.1 . .
C41 C42 H42 119.1 . .
C43 O13 H13 110.2 . .
O13 C43 H43A 109.5 . .
O13 C43 H43B 109.5 . .
H43A C43 H43B 109.5 . .
O13 C43 H43C 109.5 . .
H43A C43 H43C 109.5 . .
H43B C43 H43C 109.5 . .

loop_
_geom_bond_atom_site_label_1
_geom_bond_atom_site_label_2
_geom_bond_distance
_geom_bond_site_symmetry_2
Dy1 O2 2.270(6) .
Dy1 O5 2.285(6) 3_676
Dy1 O3 2.314(6) .
Dy1 O5 2.327(6) .
Dy1 O4 2.446(6) .
Dy1 O6 2.456(6) .
Dy1 N3 2.500(8) .
Dy1 N2 2.515(8) .
Dy1 Dy2 3.7221(10) .
Dy1 Dy1 3.7288(10) 3_676
Dy2 O3 2.271(7) .
Dy2 O2 2.285(6) .
Dy2 O11 2.306(8) .
Dy2 O7 2.307(8) .
Dy2 O1 2.416(8) .
Dy2 N1 2.480(10) .
Dy2 O9 2.491(8) .
Dy2 O10 2.517(7) .
O1 C7 1.387(17) .
O1 H1 0.9300 .
O2 C1 1.398(11) .
O3 C8 1.396(12) .
O4 C14 1.426(11) .
O5 C15 1.400(10) .
O5 Dy1 2.285(6) 3_676
O6 C21 1.421(12) .
O7 C36 1.231(14) .
O8 C36 1.269(14) .
O8 H8 0.8200 .
O9 C22 1.272(12) .
O10 C22 1.264(13) .
O11 C29 1.29(3) .
O11 C29' 1.34(2) .
N1 C6 1.350(15) .
N1 C2 1.370(16) .
N2 C13 1.337(14) .
N2 C9 1.365(14) .
N3 C16 1.343(11) .
N3 C20 1.401(12) .
C1 C2 1.510(14) .
C1 H1A 0.9700 .
C1 H1B 0.9700 .
C2 C3 1.362(16) .
C3 C4 1.427(19) .
C3 H3 0.9300 .
C4 C5 1.35(3) .
C4 H4 0.9300 .
C5 C6 1.35(2) .
C5 H5 0.9300 .
C6 C7 1.55(2) .
C7 H7A 0.9700 .
C7 H7B 0.9700 .
C8 C9 1.460(16) .
C8 H8A 0.9700 .
C8 H8B 0.9700 .
C9 C10 1.410(14) .
C10 C11 1.380(18) .
C10 H10 0.9300 .
C11 C12 1.369(17) .
C11 H11 0.9300 .
C12 C13 1.370(14) .
C12 H12 0.9300 .
C13 C14 1.522(16) .
C14 H14A 0.9700 .
C14 H14B 0.9700 .
C15 C16 1.518(13) .
C15 H15A 0.9700 .
C15 H15B 0.9700 .
C16 C17 1.385(12) .
C17 C18 1.385(15) .
C17 H17 0.9300 .
C18 C19 1.373(15) .
C18 H18 0.9300 .
C19 C20 1.306(14) .
C19 H19 0.9300 .
C20 C21 1.536(13) .
C21 H21A 0.9700 .
C21 H21B 0.9700 .
C22 C23 1.509(17) .
C23 C24 1.396(18) .
C23 C28 1.411(16) .
C24 C25 1.387(17) .
C24 H24 0.9300 .
C25 C26 1.31(2) .
C25 H25 0.9300 .
C26 C27 1.38(2) .
C26 H26 0.9300 .
C27 C28 1.442(19) .
C27 H27 0.9300 .
C28 H28 0.9300 .
O12 C29 1.21(4) .
O12 H12A 0.8200 .
C29 C30 1.515(10) .
C30 C31 1.3900 .
C30 C35 1.3900 .
C31 C32 1.3900 .
C31 H31A 0.9300 .
C32 C33 1.3900 .
C32 H32A 0.9300 .
C33 C34 1.3900 .
C33 H33A 0.9300 .
C34 C35 1.3900 .
C34 H34A 0.9300 .
C35 H35A 0.9300 .
O12' C29' 1.28(3) .
O12' H12' 0.8200 .
C29' C30' 1.530(10) .
C30' C31' 1.3900 .
C30' C35' 1.3900 .
C31' C32' 1.3900 .
C31' H31B 0.9300 .
C32' C33' 1.3900 .
C32' H32B 0.9300 .
C33' C34' 1.3900 .
C33' H33B 0.9300 .
C34' C35' 1.3900 .
C34' H34B 0.9300 .
C35' H35B 0.9300 .
C36 C37 1.476(15) .
C37 C38 1.366(16) .
C37 C42 1.373(17) .
C38 C39 1.412(18) .
C38 H38 0.9300 .
C39 C40 1.36(2) .
C39 H39 0.9300 .
C40 C41 1.41(2) .
C40 H40 0.9300 .
C41 C42 1.395(17) .
C41 H41 0.9300 .
C42 H42 0.9300 .
O13 C43 1.33(3) .
O13 H13 0.8201 .
C43 H43A 0.9600 .
C43 H43B 0.9600 .
C43 H43C 0.9600 .

loop_
_geom_torsion_atom_site_label_1
_geom_torsion_atom_site_label_2
_geom_torsion_atom_site_label_3
_geom_torsion_atom_site_label_4
_geom_torsion
_geom_torsion_site_symmetry_1
_geom_torsion_site_symmetry_4
O2 Dy1 Dy2 O3 -173.2(4) . .
O5 Dy1 Dy2 O3 81.1(3) 3_676 .
O5 Dy1 Dy2 O3 150.8(3) . .
O4 Dy1 Dy2 O3 1.5(6) . .
O6 Dy1 Dy2 O3 -78.2(3) . .
N3 Dy1 Dy2 O3 -134.9(3) . .
N2 Dy1 Dy2 O3 -1.5(3) . .
Dy1 Dy1 Dy2 O3 114.4(3) 3_676 .
O5 Dy1 Dy2 O2 -105.6(3) 3_676 .
O3 Dy1 Dy2 O2 173.2(4) . .
O5 Dy1 Dy2 O2 -36.0(3) . .
O4 Dy1 Dy2 O2 174.7(6) . .
O6 Dy1 Dy2 O2 95.0(3) . .
N3 Dy1 Dy2 O2 38.3(3) . .
N2 Dy1 Dy2 O2 171.7(3) . .
Dy1 Dy1 Dy2 O2 -72.4(3) 3_676 .
O2 Dy1 Dy2 O11 -149.5(4) . .
O5 Dy1 Dy2 O11 104.8(3) 3_676 .
O3 Dy1 Dy2 O11 23.7(4) . .
O5 Dy1 Dy2 O11 174.5(3) . .
O4 Dy1 Dy2 O11 25.2(6) . .
O6 Dy1 Dy2 O11 -54.5(3) . .
N3 Dy1 Dy2 O11 -111.2(3) . .
N2 Dy1 Dy2 O11 22.2(3) . .
Dy1 Dy1 Dy2 O11 138.1(3) 3_676 .
O2 Dy1 Dy2 O7 -73.8(3) . .
O5 Dy1 Dy2 O7 -179.5(2) 3_676 .
O3 Dy1 Dy2 O7 99.4(3) . .
O5 Dy1 Dy2 O7 -109.8(3) . .
O4 Dy1 Dy2 O7 100.9(6) . .
O6 Dy1 Dy2 O7 21.2(3) . .
N3 Dy1 Dy2 O7 -35.5(3) . .
N2 Dy1 Dy2 O7 97.9(3) . .
Dy1 Dy1 Dy2 O7 -146.2(2) 3_676 .
O2 Dy1 Dy2 O1 30.5(9) . .
O5 Dy1 Dy2 O1 -75.2(9) 3_676 .
O3 Dy1 Dy2 O1 -156.3(9) . .
O5 Dy1 Dy2 O1 -5.5(9) . .
O4 Dy1 Dy2 O1 -154.8(10) . .
O6 Dy1 Dy2 O1 125.5(9) . .
N3 Dy1 Dy2 O1 68.7(9) . .
N2 Dy1 Dy2 O1 -157.8(9) . .
Dy1 Dy1 Dy2 O1 -41.9(8) 3_676 .
O2 Dy1 Dy2 N1 6.2(3) . .
O5 Dy1 Dy2 N1 -99.4(3) 3_676 .
O3 Dy1 Dy2 N1 179.4(3) . .
O5 Dy1 Dy2 N1 -29.8(3) . .
O4 Dy1 Dy2 N1 -179.1(6) . .
O6 Dy1 Dy2 N1 101.2(3) . .
N3 Dy1 Dy2 N1 44.5(3) . .
N2 Dy1 Dy2 N1 177.9(3) . .
Dy1 Dy1 Dy2 N1 -66.2(2) 3_676 .
O2 Dy1 Dy2 O9 80.5(3) . .
O5 Dy1 Dy2 O9 -25.1(2) 3_676 .
O3 Dy1 Dy2 O9 -106.2(3) . .
O5 Dy1 Dy2 O9 44.5(2) . .
O4 Dy1 Dy2 O9 -104.7(6) . .
O6 Dy1 Dy2 O9 175.6(2) . .
N3 Dy1 Dy2 O9 118.8(2) . .
N2 Dy1 Dy2 O9 -107.7(2) . .
Dy1 Dy1 Dy2 O9 8.16(16) 3_676 .
O2 Dy1 Dy2 O10 128.3(3) . .
O5 Dy1 Dy2 O10 22.6(2) 3_676 .
O3 Dy1 Dy2 O10 -58.5(3) . .
O5 Dy1 Dy2 O10 92.3(3) . .
O4 Dy1 Dy2 O10 -57.0(6) . .
O6 Dy1 Dy2 O10 -136.7(3) . .
N3 Dy1 Dy2 O10 166.6(3) . .
N2 Dy1 Dy2 O10 -60.0(3) . .
Dy1 Dy1 Dy2 O10 55.9(2) 3_676 .
O3 Dy2 O1 C7 179.6(9) . .
O2 Dy2 O1 C7 -13.3(12) . .
O11 Dy2 O1 C7 143.5(11) . .
O7 Dy2 O1 C7 68.2(10) . .
N1 Dy2 O1 C7 -10.1(10) . .
O9 Dy2 O1 C7 -86.2(10) . .
O10 Dy2 O1 C7 -137.9(11) . .
Dy1 Dy2 O1 C7 -36.5(16) . .
O5 Dy1 O2 C1 -99.9(7) 3_676 .
O3 Dy1 O2 C1 179.4(8) . .
O5 Dy1 O2 C1 -28.8(7) . .
O4 Dy1 O2 C1 7.5(11) . .
O6 Dy1 O2 C1 102.2(7) . .
N3 Dy1 O2 C1 37.3(7) . .
N2 Dy1 O2 C1 171.7(7) . .
Dy2 Dy1 O2 C1 -176.4(9) . .
Dy1 Dy1 O2 C1 -63.9(7) 3_676 .
O5 Dy1 O2 Dy2 76.5(3) 3_676 .
O3 Dy1 O2 Dy2 -4.1(2) . .
O5 Dy1 O2 Dy2 147.6(3) . .
O4 Dy1 O2 Dy2 -176.0(5) . .
O6 Dy1 O2 Dy2 -81.4(3) . .
N3 Dy1 O2 Dy2 -146.3(3) . .
N2 Dy1 O2 Dy2 -11.9(5) . .
Dy1 Dy1 O2 Dy2 112.6(2) 3_676 .
O3 Dy2 O2 C1 -179.3(7) . .
O11 Dy2 O2 C1 -130.4(7) . .
O7 Dy2 O2 C1 -78.4(7) . .
O1 Dy2 O2 C1 6.1(8) . .
N1 Dy2 O2 C1 3.0(7) . .
O9 Dy2 O2 C1 82.4(7) . .
O10 Dy2 O2 C1 110.3(7) . .
Dy1 Dy2 O2 C1 176.5(8) . .
O3 Dy2 O2 Dy1 4.2(2) . .
O11 Dy2 O2 Dy1 53.1(6) . .
O7 Dy2 O2 Dy1 105.2(3) . .
O1 Dy2 O2 Dy1 -170.3(3) . .
N1 Dy2 O2 Dy1 -173.5(4) . .
O9 Dy2 O2 Dy1 -94.1(3) . .
O10 Dy2 O2 Dy1 -66.1(4) . .
O2 Dy2 O3 C8 166.0(7) . .
O11 Dy2 O3 C8 10.6(7) . .
O7 Dy2 O3 C8 85.8(7) . .
O1 Dy2 O3 C8 -24.1(11) . .
N1 Dy2 O3 C8 169.2(6) . .
O9 Dy2 O3 C8 -116.8(7) . .
O10 Dy2 O3 C8 -65.4(7) . .
Dy1 Dy2 O3 C8 170.1(8) . .
O2 Dy2 O3 Dy1 -4.1(2) . .
O11 Dy2 O3 Dy1 -159.5(3) . .
O7 Dy2 O3 Dy1 -84.3(3) . .
O1 Dy2 O3 Dy1 165.8(6) . .
N1 Dy2 O3 Dy1 -0.9(5) . .
O9 Dy2 O3 Dy1 73.2(3) . .
O10 Dy2 O3 Dy1 124.5(3) . .
O2 Dy1 O3 C8 -166.1(7) . .
O5 Dy1 O3 C8 93.2(7) 3_676 .
O5 Dy1 O3 C8 142.1(6) . .
O4 Dy1 O3 C8 10.3(8) . .
O6 Dy1 O3 C8 -75.1(7) . .
N3 Dy1 O3 C8 -102.4(7) . .
N2 Dy1 O3 C8 8.2(6) . .
Dy2 Dy1 O3 C8 -170.2(8) . .
Dy1 Dy1 O3 C8 111.4(6) 3_676 .
O2 Dy1 O3 Dy2 4.1(2) . .
O5 Dy1 O3 Dy2 -96.6(3) 3_676 .
O5 Dy1 O3 Dy2 -47.7(4) . .
O4 Dy1 O3 Dy2 -179.5(2) . .
O6 Dy1 O3 Dy2 95.1(3) . .
N3 Dy1 O3 Dy2 67.8(4) . .
N2 Dy1 O3 Dy2 178.4(3) . .
Dy1 Dy1 O3 Dy2 -78.4(2) 3_676 .
O2 Dy1 O4 C14 164.1(7) . .
O5 Dy1 O4 C14 -86.8(6) 3_676 .
O3 Dy1 O4 C14 -6.0(7) . .
O5 Dy1 O4 C14 -158.8(7) . .
O6 Dy1 O4 C14 70.9(7) . .
N3 Dy1 O4 C14 133.2(7) . .
N2 Dy1 O4 C14 -3.8(6) . .
Dy2 Dy1 O4 C14 -7.1(11) . .
Dy1 Dy1 O4 C14 -122.8(6) 3_676 .
O2 Dy1 O5 C15 79.7(7) . .
O5 Dy1 O5 C15 179.7(8) 3_676 .
O3 Dy1 O5 C15 127.7(7) . .
O4 Dy1 O5 C15 -88.2(7) . .
O6 Dy1 O5 C15 -1.7(7) . .
N3 Dy1 O5 C15 -9.7(6) . .
N2 Dy1 O5 C15 -119.8(7) . .
Dy2 Dy1 O5 C15 99.6(6) . .
Dy1 Dy1 O5 C15 179.7(8) 3_676 .
O2 Dy1 O5 Dy1 -100.0(3) . 3_676
O5 Dy1 O5 Dy1 -0.001(1) 3_676 3_676
O3 Dy1 O5 Dy1 -52.0(4) . 3_676
O4 Dy1 O5 Dy1 92.1(3) . 3_676
O6 Dy1 O5 Dy1 178.6(2) . 3_676
N3 Dy1 O5 Dy1 170.6(3) . 3_676
N2 Dy1 O5 Dy1 60.5(4) . 3_676
Dy2 Dy1 O5 Dy1 -80.1(2) . 3_676
O2 Dy1 O6 C21 -115.3(7) . .
O5 Dy1 O6 C21 141.9(7) 3_676 .
O3 Dy1 O6 C21 173.9(7) . .
O5 Dy1 O6 C21 -34.5(7) . .
O4 Dy1 O6 C21 44.4(7) . .
N3 Dy1 O6 C21 -26.4(6) . .
N2 Dy1 O6 C21 105.3(7) . .
Dy2 Dy1 O6 C21 -150.6(7) . .
Dy1 Dy1 O6 C21 -31.1(12) 3_676 .
O3 Dy2 O7 C36 75.0(15) . .
O2 Dy2 O7 C36 5.2(14) . .
O11 Dy2 O7 C36 158.6(15) . .
O1 Dy2 O7 C36 -127.3(15) . .
N1 Dy2 O7 C36 -63.4(15) . .
O9 Dy2 O7 C36 -43.2(18) . .
O10 Dy2 O7 C36 170.2(13) . .
Dy1 Dy2 O7 C36 39.0(15) . .
O3 Dy2 O9 C22 82.0(6) . .
O2 Dy2 O9 C22 151.8(6) . .
O11 Dy2 O9 C22 -6.0(7) . .
O7 Dy2 O9 C22 -159.0(7) . .
O1 Dy2 O9 C22 -74.2(6) . .
N1 Dy2 O9 C22 -138.6(6) . .
O10 Dy2 O9 C22 1.3(5) . .
Dy1 Dy2 O9 C22 116.6(6) . .
O3 Dy2 O10 C22 -100.4(6) . .
O2 Dy2 O10 C22 -37.1(7) . .
O11 Dy2 O10 C22 172.7(7) . .
O7 Dy2 O10 C22 161.1(7) . .
O1 Dy2 O10 C22 95.4(7) . .
N1 Dy2 O10 C22 42.9(7) . .
O9 Dy2 O10 C22 -1.3(5) . .
Dy1 Dy2 O10 C22 -70.2(6) . .
O3 Dy2 O11 C29 147(3) . .
O2 Dy2 O11 C29 102(3) . .
O7 Dy2 O11 C29 48(3) . .
O1 Dy2 O11 C29 -47(3) . .
N1 Dy2 O11 C29 -14(3) . .
O9 Dy2 O11 C29 -121(3) . .
O10 Dy2 O11 C29 -126(3) . .
Dy1 Dy2 O11 C29 133(3) . .
O3 Dy2 O11 C29' -177.9(14) . .
O2 Dy2 O11 C29' 136.5(13) . .
O7 Dy2 O11 C29' 82.6(14) . .
O1 Dy2 O11 C29' -11.6(13) . .
N1 Dy2 O11 C29' 20.9(15) . .
O9 Dy2 O11 C29' -85.7(14) . .
O10 Dy2 O11 C29' -91.6(14) . .
Dy1 Dy2 O11 C29' 168.4(13) . .
O3 Dy2 N1 C6 171.1(8) . .
O2 Dy2 N1 C6 174.4(9) . .
O11 Dy2 N1 C6 -38.1(10) . .
O7 Dy2 N1 C6 -98.4(9) . .
O1 Dy2 N1 C6 -3.0(8) . .
O9 Dy2 N1 C6 90.4(9) . .
O10 Dy2 N1 C6 56.0(9) . .
Dy1 Dy2 N1 C6 170.6(8) . .
O3 Dy2 N1 C2 2.2(10) . .
O2 Dy2 N1 C2 5.6(7) . .
O11 Dy2 N1 C2 153.0(7) . .
O7 Dy2 N1 C2 92.7(8) . .
O1 Dy2 N1 C2 -171.9(8) . .
O9 Dy2 N1 C2 -78.4(7) . .
O10 Dy2 N1 C2 -112.9(7) . .
Dy1 Dy2 N1 C2 1.7(8) . .
O2 Dy1 N2 C13 -176.9(6) . .
O5 Dy1 N2 C13 88.8(7) 3_676 .
O3 Dy1 N2 C13 175.2(8) . .
O5 Dy1 N2 C13 32.2(8) . .
O4 Dy1 N2 C13 -3.0(7) . .
O6 Dy1 N2 C13 -104.5(7) . .
N3 Dy1 N2 C13 -52.9(8) . .
Dy2 Dy1 N2 C13 176.1(7) . .
Dy1 Dy1 N2 C13 65.2(7) 3_676 .
O2 Dy1 N2 C9 8.5(8) . .
O5 Dy1 N2 C9 -85.8(6) 3_676 .
O3 Dy1 N2 C9 0.6(6) . .
O5 Dy1 N2 C9 -142.3(6) . .
O4 Dy1 N2 C9 -177.6(7) . .
O6 Dy1 N2 C9 81.0(6) . .
N3 Dy1 N2 C9 132.5(6) . .
Dy2 Dy1 N2 C9 1.6(6) . .
Dy1 Dy1 N2 C9 -109.4(6) 3_676 .
O2 Dy1 N3 C16 -81.6(6) . .
O5 Dy1 N3 C16 17.6(7) 3_676 .
O3 Dy1 N3 C16 -139.3(6) . .
O5 Dy1 N3 C16 4.4(6) . .
O4 Dy1 N3 C16 88.1(6) . .
O6 Dy1 N3 C16 -168.9(7) . .
N2 Dy1 N3 C16 132.9(6) . .
Dy2 Dy1 N3 C16 -102.6(6) . .
Dy1 Dy1 N3 C16 9.9(6) 3_676 .
O2 Dy1 N3 C20 94.6(7) . .
O5 Dy1 N3 C20 -166.3(7) 3_676 .
O3 Dy1 N3 C20 36.9(8) . .
O5 Dy1 N3 C20 -179.5(8) . .
O4 Dy1 N3 C20 -95.7(7) . .
O6 Dy1 N3 C20 7.2(7) . .
N2 Dy1 N3 C20 -50.9(8) . .
Dy2 Dy1 N3 C20 73.6(7) . .
Dy1 Dy1 N3 C20 -173.9(7) 3_676 .
Dy1 O2 C1 C2 165.7(6) . .
Dy2 O2 C1 C2 -10.2(12) . .
C6 N1 C2 C3 2.3(15) . .
Dy2 N1 C2 C3 171.7(7) . .
C6 N1 C2 C1 178.2(9) . .
Dy2 N1 C2 C1 -12.4(11) . .
O2 C1 C2 C3 -169.8(9) . .
O2 C1 C2 N1 14.4(13) . .
N1 C2 C3 C4 -2.7(16) . .
C1 C2 C3 C4 -178.2(11) . .
C2 C3 C4 C5 1(2) . .
C3 C4 C5 C6 2(2) . .
C4 C5 C6 N1 -2(2) . .
C4 C5 C6 C7 175.9(13) . .
C2 N1 C6 C5 0.2(17) . .
Dy2 N1 C6 C5 -168.6(10) . .
C2 N1 C6 C7 -178.0(9) . .
Dy2 N1 C6 C7 13.3(13) . .
Dy2 O1 C7 C6 19.4(15) . .
C5 C6 C7 O1 162.1(12) . .
N1 C6 C7 O1 -19.7(15) . .
Dy2 O3 C8 C9 176.4(6) . .
Dy1 O3 C8 C9 -15.1(11) . .
C13 N2 C9 C10 -3.4(13) . .
Dy1 N2 C9 C10 171.5(7) . .
C13 N2 C9 C8 176.6(9) . .
Dy1 N2 C9 C8 -8.5(11) . .
O3 C8 C9 N2 14.7(12) . .
O3 C8 C9 C10 -165.3(9) . .
N2 C9 C10 C11 1.6(16) . .
C8 C9 C10 C11 -178.4(11) . .
C9 C10 C11 C12 -0.6(19) . .
C10 C11 C12 C13 1.5(18) . .
C9 N2 C13 C12 4.6(14) . .
Dy1 N2 C13 C12 -169.8(7) . .
C9 N2 C13 C14 -177.2(8) . .
Dy1 N2 C13 C14 8.4(11) . .
C11 C12 C13 N2 -3.6(16) . .
C11 C12 C13 C14 178.3(10) . .
Dy1 O4 C14 C13 8.7(10) . .
N2 C13 C14 O4 -10.1(11) . .
C12 C13 C14 O4 168.1(9) . .
Dy1 O5 C15 C16 -167.2(5) 3_676 .
Dy1 O5 C15 C16 13.2(10) . .
C20 N3 C16 C17 1.7(13) . .
Dy1 N3 C16 C17 178.1(7) . .
C20 N3 C16 C15 -176.0(8) . .
Dy1 N3 C16 C15 0.4(10) . .
O5 C15 C16 N3 -7.9(11) . .
O5 C15 C16 C17 174.5(9) . .
N3 C16 C17 C18 1.3(15) . .
C15 C16 C17 C18 178.8(10) . .
C16 C17 C18 C19 -1.1(17) . .
C17 C18 C19 C20 -2.3(17) . .
C18 C19 C20 N3 5.7(17) . .
C18 C19 C20 C21 171.7(11) . .
C16 N3 C20 C19 -5.4(15) . .
Dy1 N3 C20 C19 178.4(8) . .
C16 N3 C20 C21 -173.3(8) . .
Dy1 N3 C20 C21 10.4(11) . .
Dy1 O6 C21 C20 42.2(11) . .
C19 C20 C21 O6 159.8(11) . .
N3 C20 C21 O6 -32.7(12) . .
Dy2 O10 C22 O9 2.3(10) . .
Dy2 O10 C22 C23 -174.0(8) . .
Dy2 O9 C22 O10 -2.4(10) . .
Dy2 O9 C22 C23 174.0(8) . .
O10 C22 C23 C24 -175.1(10) . .
O9 C22 C23 C24 8.5(15) . .
O10 C22 C23 C28 5.6(14) . .
O9 C22 C23 C28 -170.8(9) . .
C28 C23 C24 C25 -7.6(17) . .
C22 C23 C24 C25 173.2(10) . .
C23 C24 C25 C26 14(2) . .
C24 C25 C26 C27 -13(2) . .
C25 C26 C27 C28 5(2) . .
C24 C23 C28 C27 1.0(16) . .
C22 C23 C28 C27 -179.8(10) . .
C26 C27 C28 C23 0.4(18) . .
C29' O11 C29 O12 -25(3) . .
Dy2 O11 C29 O12 35(5) . .
C29' O11 C29 C30 156(6) . .
Dy2 O11 C29 C30 -144(2) . .
O12 C29 C30 C31 16(4) . .
O11 C29 C30 C31 -165(2) . .
O12 C29 C30 C35 -170(3) . .
O11 C29 C30 C35 10(4) . .
C35 C30 C31 C32 0.0 . .
C29 C30 C31 C32 174(2) . .
C30 C31 C32 C33 0.0 . .
C31 C32 C33 C34 0.0 . .
C32 C33 C34 C35 0.0 . .
C33 C34 C35 C30 0.0 . .
C31 C30 C35 C34 0.0 . .
C29 C30 C35 C34 -174(2) . .
C29 O11 C29' O12' 157(5) . .
Dy2 O11 C29' O12' 8(3) . .
C29 O11 C29' C30' -17(3) . .
Dy2 O11 C29' C30' -165.1(8) . .
O12' C29' C30' C31' 14(2) . .
O11 C29' C30' C31' -172.2(10) . .
O12' C29' C30' C35' -169.4(15) . .
O11 C29' C30' C35' 4.7(18) . .
C35' C30' C31' C32' 0.0 . .
C29' C30' C31' C32' 176.9(14) . .
C30' C31' C32' C33' 0.0 . .
C31' C32' C33' C34' 0.0 . .
C32' C33' C34' C35' 0.0 . .
C33' C34' C35' C30' 0.0 . .
C31' C30' C35' C34' 0.0 . .
C29' C30' C35' C34' -176.9(14) . .
Dy2 O7 C36 O8 -63(2) . .
Dy2 O7 C36 C37 121.3(12) . .
O7 C36 C37 C38 173.2(10) . .
O8 C36 C37 C38 -2.6(15) . .
O7 C36 C37 C42 -8.4(15) . .
O8 C36 C37 C42 175.7(10) . .
C42 C37 C38 C39 0.9(16) . .
C36 C37 C38 C39 179.3(10) . .
C37 C38 C39 C40 -2.7(19) . .
C38 C39 C40 C41 2(2) . .
C39 C40 C41 C42 0(2) . .
C38 C37 C42 C41 1.0(17) . .
C36 C37 C42 C41 -177.4(10) . .
C40 C41 C42 C37 -1.3(19) . .
